data_2239794
loop_
_publ_author_name
'Kautny, Paul'
'Fr\"ohlich, Johannes'
'St\"oger, Berthold'
'Weil, Matthias'

_publ_section_title
;
 Isotypic crystal structures of
 2,6-dibromo-<i>N</i>,<i>N</i>-bis(4-nitrophenyl)aniline and
 2,6-dichloro-<i>N</i>,<i>N</i>-bis(4-nitrophenyl)aniline
;
_journal_issue 8
_journal_name_full 'Acta Crystallographica Section E'
_journal_page_first 65
_journal_page_last 67
_journal_paper_doi 10.1107/S1600536814010964
_journal_volume 70
_journal_year 2014
_chemical_formula_iupac 'C18 H11 Cl2 N3 O4'
_chemical_formula_moiety 'C18 H11 Cl2 N3 O4'
_chemical_formula_sum 'C18 H11 Cl2 N3 O4'
_chemical_formula_weight 404.2
_chemical_name_systematic
;
2,6-Dichloro-<i>N</i>,<i>N</i>-bis(4-nitrophenyl)aniline
;
_space_group_IT_number 14
_symmetry_cell_setting monoclinic
_symmetry_space_group_name_Hall '-P 2ybc'
_symmetry_space_group_name_H-M 'P 1 21/c 1'
_atom_sites_solution_hydrogens isomor
_atom_sites_solution_primary isomor
_cell_angle_alpha 90
_cell_angle_beta 108.7971(10)
_cell_angle_gamma 90
_cell_formula_units_Z 4
_cell_length_a 13.3117(3)
_cell_length_b 11.5460(3)
_cell_length_c 11.7558(3)
_cell_measurement_reflns_used 9690
_cell_measurement_temperature 100
_cell_measurement_theta_max 30.0
_cell_measurement_theta_min 3.9
_cell_volume 1710.46(7)
_computing_cell_refinement 'SAINT-Plus (Bruker, 2013)'
_computing_data_collection 'APEX2 (Bruker, 2013)'
_computing_data_reduction 'SAINT-Plus (Bruker, 2013)'
_computing_molecular_graphics 'Mercury (Macrae <i>et al.</i>, 2008)'
_computing_publication_material 'publCIF (Westrip, 2010)'
_computing_structure_refinement '<i>JANA2006</i> (Pet\<r\'i\<cek, <i>et al.</i>, 2006)'
_computing_structure_solution 'coordinates taken from Br analogue'
_diffrn_ambient_temperature 100
_diffrn_measured_fraction_theta_full 0.99
_diffrn_measured_fraction_theta_max 0.99
_diffrn_measurement_device 'four-cycle diffractometer'
_diffrn_measurement_device_type 'Bruker Kappa APEXII CCD'
_diffrn_measurement_method '\w and \f scans'
_diffrn_radiation_monochromator graphite
_diffrn_radiation_source 'X-ray tube'
_diffrn_radiation_type 'Mo K\a'
_diffrn_radiation_wavelength 0.71073
_diffrn_reflns_av_R_equivalents 0.0314
_diffrn_reflns_limit_h_max 18
_diffrn_reflns_limit_h_min -18
_diffrn_reflns_limit_k_max 15
_diffrn_reflns_limit_k_min -16
_diffrn_reflns_limit_l_max 16
_diffrn_reflns_limit_l_min -16
_diffrn_reflns_number 29061
_diffrn_reflns_theta_full 30.01
_diffrn_reflns_theta_max 30.01
_diffrn_reflns_theta_min 1.62
_exptl_absorpt_coefficient_mu 0.411
_exptl_absorpt_correction_T_max 0.87
_exptl_absorpt_correction_T_min 0.74
_exptl_absorpt_correction_type multi-scan
_exptl_absorpt_process_details
;
(<i>SADABS</i>; Bruker, 2013)
;
_exptl_crystal_colour 'translucent yellow'
_exptl_crystal_density_diffrn 1.5691
_exptl_crystal_description block
_exptl_crystal_F_000 824
_exptl_crystal_size_max 0.76
_exptl_crystal_size_mid 0.65
_exptl_crystal_size_min 0.35
_refine_diff_density_max 0.24
_refine_diff_density_min -0.23
_refine_ls_extinction_method none
_refine_ls_goodness_of_fit_ref 1.39
_refine_ls_hydrogen_treatment constr
_refine_ls_number_constraints 44
_refine_ls_number_parameters 244
_refine_ls_number_reflns 4959
_refine_ls_number_restraints 0
_refine_ls_R_factor_all 0.0383
_refine_ls_R_factor_gt 0.0337
_refine_ls_shift/su_max 0.0177
_refine_ls_shift/su_mean 0.0029
_refine_ls_structure_factor_coef Fsqd
_refine_ls_weighting_details w=1/(\s^2^(I)+0.0064I^2^)
_refine_ls_weighting_scheme sigma
_refine_ls_wR_factor_gt 0.1253
_refine_ls_wR_factor_ref 0.1313
_reflns_number_gt 4374
_reflns_number_total 4959
_reflns_threshold_expression I>3\s(I)
_cod_data_source_file su0003sup1.cif
_cod_data_source_block II
_cod_original_sg_symbol_Hall '-P 2ycb'
_cod_original_sg_symbol_H-M 'P 21/c'
_cod_database_code 2239794
_cod_database_fobs_code 2239794

loop_
_symmetry_equiv_pos_site_id
_symmetry_equiv_pos_as_xyz
1 x,y,z
2 -x,y+1/2,-z+1/2
3 -x,-y,-z
4 x,-y+1/2,z+1/2

loop_
_atom_site_type_symbol
_atom_site_label
_atom_site_fract_x
_atom_site_fract_y
_atom_site_fract_z
_atom_site_U_iso_or_equiv
_atom_site_adp_type
_atom_site_calc_flag
_atom_site_occupancy
Cl Cl1 0.58310(2) 0.86376(2) 0.06717(3) 0.02676(11) Uani d 1
Cl Cl2 0.89794(2) 1.09658(2) 0.39011(3) 0.02968(11) Uani d 1
O O1 0.59995(7) 1.56656(7) 0.07725(8) 0.0250(3) Uani d 1
O O2 0.52501(8) 1.50838(7) 0.20576(9) 0.0278(3) Uani d 1
O O3 0.90032(8) 0.85088(9) -0.27494(8) 0.0324(3) Uani d 1
O O4 1.01290(8) 0.76623(8) -0.12423(8) 0.0288(3) Uani d 1
N N1 0.75055(7) 1.04563(7) 0.14397(7) 0.0145(3) Uani d 1
N N2 0.57820(7) 1.49072(7) 0.13910(8) 0.0183(3) Uani d 1
N N3 0.94009(7) 0.83429(8) -0.16642(8) 0.0174(3) Uani d 1
C C1 0.74413(8) 0.96904(8) 0.23650(9) 0.0145(3) Uani d 1
C C2 0.67230(9) 0.87665(8) 0.21010(10) 0.0185(3) Uani d 1
C C3 0.66959(9) 0.79754(9) 0.29820(12) 0.0260(4) Uani d 1
C C4 0.73555(11) 0.81422(10) 0.41472(12) 0.0297(4) Uani d 1
C C5 0.80543(10) 0.90616(10) 0.44433(11) 0.0253(4) Uani d 1
C C6 0.80964(9) 0.98244(9) 0.35460(10) 0.0184(3) Uani d 1
C C7 0.70496(8) 1.15578(8) 0.13637(9) 0.0133(3) Uani d 1
C C8 0.73029(9) 1.24530(8) 0.06960(9) 0.0166(3) Uani d 1
C C9 0.68665(9) 1.35445(8) 0.06821(10) 0.0172(3) Uani d 1
C C10 0.61973(8) 1.37467(8) 0.13544(9) 0.0151(3) Uani d 1
C C11 0.59475(8) 1.28778(8) 0.20337(9) 0.0158(3) Uani d 1
C C12 0.63582(8) 1.17818(8) 0.20218(9) 0.0151(3) Uani d 1
C C13 0.80210(8) 1.00128(8) 0.06577(9) 0.0137(3) Uani d 1
C C14 0.76400(9) 1.02286(8) -0.05822(9) 0.0179(3) Uani d 1
C C15 0.81196(9) 0.97117(8) -0.13329(9) 0.0174(3) Uani d 1
C C16 0.89655(8) 0.89650(8) -0.08506(9) 0.0141(3) Uani d 1
C C17 0.93636(8) 0.87409(8) 0.03712(9) 0.0145(3) Uani d 1
C C18 0.88927(8) 0.92743(8) 0.11260(9) 0.0146(3) Uani d 1
H H1c3 0.622526 0.732212 0.27836 0.0311 Uiso d 1
H H1c4 0.732728 0.760843 0.476226 0.0357 Uiso d 1
H H1c5 0.850452 0.917238 0.525723 0.0303 Uiso d 1
H H1c8 0.777925 1.230913 0.024835 0.02 Uiso d 1
H H1c9 0.702539 1.415466 0.021211 0.0206 Uiso d 1
H H1c11 0.549454 1.3037 0.250608 0.019 Uiso d 1
H H1c12 0.616983 1.116869 0.246644 0.0181 Uiso d 1
H H1c14 0.704527 1.073604 -0.090899 0.0215 Uiso d 1
H H1c15 0.786988 0.986778 -0.218011 0.0209 Uiso d 1
H H1c17 0.995418 0.822599 0.06882 0.0174 Uiso d 1
H H1c18 0.91652 0.913735 0.197601 0.0175 Uiso d 1

loop_
_atom_site_aniso_label
_atom_site_aniso_U_11
_atom_site_aniso_U_22
_atom_site_aniso_U_33
_atom_site_aniso_U_12
_atom_site_aniso_U_13
_atom_site_aniso_U_23
_atom_site_aniso_type_symbol
Cl1 0.01996(17) 0.02079(16) 0.0347(2) -0.00131(9) 0.00215(13) -0.00737(10) Cl
Cl2 0.02831(18) 0.02495(16) 0.02653(18) -0.00245(10) -0.00402(13) -0.00497(10) Cl
O1 0.0279(4) 0.0138(3) 0.0335(5) 0.0024(3) 0.0100(4) 0.0026(3) O
O2 0.0302(5) 0.0245(4) 0.0330(5) 0.0096(3) 0.0163(4) -0.0016(3) O
O3 0.0390(5) 0.0457(5) 0.0141(4) 0.0168(4) 0.0108(4) 0.0031(3) O
O4 0.0294(5) 0.0346(4) 0.0233(4) 0.0162(4) 0.0100(4) 0.0014(3) O
N1 0.0186(4) 0.0124(3) 0.0139(4) 0.0030(3) 0.0073(3) 0.0024(3) N
N2 0.0166(4) 0.0150(4) 0.0212(4) 0.0035(3) 0.0031(3) -0.0018(3) N
N3 0.0181(4) 0.0198(4) 0.0160(4) 0.0011(3) 0.0078(3) 0.0000(3) N
C1 0.0167(5) 0.0128(4) 0.0158(5) 0.0029(3) 0.0076(4) 0.0025(3) C
C2 0.0161(5) 0.0135(4) 0.0277(6) 0.0025(3) 0.0093(4) 0.0016(4) C
C3 0.0205(5) 0.0164(4) 0.0473(8) 0.0057(4) 0.0198(5) 0.0120(4) C
C4 0.0322(6) 0.0284(5) 0.0390(7) 0.0167(5) 0.0260(6) 0.0208(5) C
C5 0.0297(6) 0.0309(5) 0.0179(5) 0.0146(5) 0.0114(5) 0.0087(4) C
C6 0.0205(5) 0.0195(4) 0.0156(5) 0.0042(4) 0.0064(4) 0.0005(4) C
C7 0.0134(4) 0.0121(4) 0.0139(4) 0.0009(3) 0.0040(3) 0.0004(3) C
C8 0.0187(5) 0.0151(4) 0.0192(5) 0.0030(3) 0.0103(4) 0.0030(3) C
C9 0.0198(5) 0.0135(4) 0.0193(5) 0.0022(3) 0.0078(4) 0.0027(3) C
C10 0.0139(5) 0.0125(4) 0.0181(5) 0.0020(3) 0.0039(4) -0.0015(3) C
C11 0.0133(4) 0.0174(4) 0.0176(5) 0.0006(3) 0.0061(4) -0.0010(3) C
C12 0.0145(4) 0.0147(4) 0.0171(5) -0.0002(3) 0.0067(4) 0.0008(3) C
C13 0.0155(5) 0.0123(4) 0.0133(4) 0.0005(3) 0.0048(4) -0.0001(3) C
C14 0.0200(5) 0.0187(4) 0.0144(5) 0.0060(4) 0.0045(4) 0.0026(3) C
C15 0.0199(5) 0.0192(4) 0.0131(4) 0.0035(4) 0.0051(4) 0.0026(3) C
C16 0.0151(4) 0.0142(4) 0.0144(4) -0.0003(3) 0.0067(4) -0.0009(3) C
C17 0.0138(4) 0.0140(4) 0.0148(4) 0.0013(3) 0.0033(4) 0.0005(3) C
C18 0.0160(5) 0.0152(4) 0.0114(4) 0.0013(3) 0.0030(4) 0.0009(3) C

loop_
_atom_type_symbol
_atom_type_scat_dispersion_real
_atom_type_scat_dispersion_imag
_atom_type_scat_source
C 0.0033 0.0016 'International Tables Vol C tables 4.2.6.8 and 6.1.1.1'
H 0.0000 0.0000 'International Tables Vol C tables 4.2.6.8 and 6.1.1.1'
Cl 0.1484 0.1585 'International Tables Vol C tables 4.2.6.8 and 6.1.1.1'
N 0.0061 0.0033 'International Tables Vol C tables 4.2.6.8 and 6.1.1.1'
O 0.0106 0.0060 'International Tables Vol C tables 4.2.6.8 and 6.1.1.1'

loop_
_geom_angle_atom_site_label_1
_geom_angle_atom_site_label_2
_geom_angle_atom_site_label_3
_geom_angle
Cl1 N1 Cl2 128.74(3)
Cl1 N1 C1 64.63(5)
Cl1 N1 C7 110.73(6)
Cl1 N1 C13 91.15(5)
Cl2 N1 C1 64.21(4)
Cl2 N1 C7 91.08(5)
Cl2 N1 C13 113.45(6)
C1 N1 C7 118.75(9)
C1 N1 C13 115.72(8)
C7 N1 C13 125.53(9)
O1 N2 O2 123.46(9)
O1 N2 C10 118.27(10)
O2 N2 C10 118.25(9)
O3 N3 O4 122.81(11)
O3 N3 C16 118.37(9)
O4 N3 C16 118.80(9)
N1 C1 C2 120.56(8)
N1 C1 C6 121.37(9)
C2 C1 C6 118.06(10)
C1 C2 C3 121.05(9)
C2 C3 C4 119.09(10)
C2 C3 H1c3 120.45
C4 C3 H1c3 120.45
C3 C4 C5 121.24(12)
C3 C4 H1c4 119.38
C5 C4 H1c4 119.38
C4 C5 C6 119.01(10)
C4 C5 H1c5 120.49
C6 C5 H1c5 120.49
C1 C6 C5 121.48(10)
N1 C7 C8 121.84(10)
N1 C7 C12 118.69(9)
C8 C7 C12 119.40(9)
C7 C8 C9 120.08(11)
C7 C8 H1c8 119.96
C9 C8 H1c8 119.96
C8 C9 C10 119.33(10)
C8 C9 H1c9 120.33
C10 C9 H1c9 120.33
N2 C10 C9 119.43(9)
N2 C10 C11 119.00(11)
C9 C10 C11 121.52(9)
C10 C11 C12 119.20(11)
C10 C11 H1c11 120.4
C12 C11 H1c11 120.4
C7 C12 C11 120.43(10)
C7 C12 H1c12 119.78
C11 C12 H1c12 119.78
N1 C13 C14 121.63(9)
N1 C13 C18 118.72(9)
C14 C13 C18 119.51(10)
C13 C14 C15 120.04(9)
C13 C14 H1c14 119.98
C15 C14 H1c14 119.98
C14 C15 C16 119.31(9)
C14 C15 H1c15 120.34
C16 C15 H1c15 120.34
N3 C16 C15 118.73(9)
N3 C16 C17 119.22(8)
C15 C16 C17 121.94(11)
C16 C17 C18 118.70(9)
C16 C17 H1c17 120.65
C18 C17 H1c17 120.65
C13 C18 C17 120.48(9)
C13 C18 H1c18 119.76
C17 C18 H1c18 119.76

loop_
_geom_bond_atom_site_label_1
_geom_bond_atom_site_label_2
_geom_bond_distance
Cl1 N1 2.9827(9)
Cl2 N1 2.9848(8)
O1 N2 1.2308(13)
O2 N2 1.2307(16)
O3 N3 1.2285(12)
O4 N3 1.2219(12)
N1 C1 1.4256(14)
N1 C7 1.3996(12)
N1 C13 1.4087(15)
N2 C10 1.4553(13)
N3 C16 1.4573(15)
C1 C2 1.3991(14)
C1 C6 1.3898(13)
C2 C3 1.3901(18)
C3 C4 1.3818(17)
C3 H1c3 0.96
C4 C5 1.3801(17)
C4 H1c4 0.96
C5 C6 1.3891(17)
C5 H1c5 0.96
C7 C8 1.4032(15)
C7 C12 1.4041(17)
C8 C9 1.3855(14)
C8 H1c8 0.96
C9 C10 1.3880(18)
C9 H1c9 0.96
C10 C11 1.3878(15)
C11 C12 1.3803(14)
C11 H1c11 0.96
C12 H1c12 0.96
C13 C14 1.4027(14)
C13 C18 1.4017(13)
C14 C15 1.3805(17)
C14 H1c14 0.96
C15 C16 1.3861(14)
C15 H1c15 0.96
C16 C17 1.3858(14)
C17 C18 1.3850(16)
C17 H1c17 0.96
C18 H1c18 0.96

loop_
_geom_hbond_atom_site_label_D
_geom_hbond_atom_site_label_H
_geom_hbond_atom_site_label_A
_geom_hbond_site_symmetry_A
_geom_hbond_distance_DH
_geom_hbond_distance_HA
_geom_hbond_distance_DA
_geom_hbond_angle_DHA
C5 H1C5 O3 1_556 0.96 2.35 3.1950(15) 147
C12 H1C12 O2 2_645 0.96 2.48 3.3304(15) 148
